data_1574320
loop_
_publ_author_name
'Agati, Milo'
'Romi, Sebastiano'
'Fanetti, Samuele'
'Radacki, Krzysztof'
'Hanfland, Michael'
'Braunschweig, Holger'
'Marder, Todd B.'
'Clark, Stewart J.'
'Friedrich, Alexandra'
'Bini, Roberto'

_publ_section_title
;
 Insights into topochemical versus stress-induced high-pressure reactivity
 of azobenzene by single crystal X-ray diffraction
;
_journal_issue 21
_journal_name_full 'Chemical Science'
_journal_page_first 9240
_journal_page_last 9254
_journal_paper_doi 10.1039/D5SC00432B
_journal_volume 16
_journal_year 2025
_chemical_formula_moiety 'C12 H10 N2'
_chemical_formula_sum 'C12 H10 N2'
_chemical_formula_weight 182.22
_chemical_name_systematic trans-azobenzene
_space_group_crystal_system monoclinic
_space_group_IT_number 14
_space_group_name_Hall '-P 2ybc'
_space_group_name_H-M_alt 'P 1 21/c 1'
_atom_sites_solution_hydrogens geom
_atom_sites_solution_primary dual
_atom_sites_solution_secondary difmap
_audit_creation_date 2023-03-17
_audit_creation_method 'CIF-fill 1.3s (K.Radacki, 2005-23)'
_audit_update_record
;
2024-02-29 deposited with the CCDC.	2025-04-04 downloaded from the CCDC.
;
_cell_angle_alpha 90
_cell_angle_beta 116.47(8)
_cell_angle_gamma 90
_cell_formula_units_Z 4
_cell_length_a 11.671(10)
_cell_length_b 5.4939(2)
_cell_length_c 10.418(4)
_cell_measurement_pressure 22660000
_cell_measurement_reflns_used 504
_cell_measurement_temperature 298(2)
_cell_measurement_theta_max 20.4960
_cell_measurement_theta_min 2.2520
_cell_volume 598.0(7)
_computing_cell_refinement 'CrysAlisPro 1.171.42.58a (Rigaku OD, 2022)'
_computing_data_collection 'ESRF ID15B beamline software'
_computing_data_reduction 'CrysAlisPro 1.171.42.58a (Rigaku OD, 2022)'
_computing_molecular_graphics 'ShelXLe (Huebschle et all, 2011)'
_computing_publication_material 'SHELXL-2018/3 (Sheldrick, 2018)'
_computing_structure_refinement 'SHELXL-2018/3 (Sheldrick, 2018)'
_computing_structure_solution 'SHELXT 2014/5 (Sheldrick, 2014)'
_diffrn_ambient_environment He
_diffrn_ambient_pressure 22660000
_diffrn_ambient_temperature 298(2)
_diffrn_detector HPA
_diffrn_detector_area_resol_mean 13.3333
_diffrn_detector_type 'EIGER2 X 9M CdTe'
_diffrn_measured_fraction_theta_full 0.354
_diffrn_measured_fraction_theta_max 0.229
_diffrn_measurement_details
;
 List of Runs (angles in degrees, time in seconds):
 --------------------------------------------------------------------------
  1  \w    -33.00  32.00   0.50    1.00    --    0.00   0.00   0.00  130
;
_diffrn_measurement_device 'single-axis goniometer'
_diffrn_measurement_device_type 'in-house developed goniometer'
_diffrn_measurement_method '\w scan'
_diffrn_orient_matrix_type
;
 CrysAlisPro convention (1999,Acta A55,543-557)
;
_diffrn_orient_matrix_UB_11 -0.0391711991
_diffrn_orient_matrix_UB_12 0.0058037157
_diffrn_orient_matrix_UB_13 -0.0215849537
_diffrn_orient_matrix_UB_21 0.0028495852
_diffrn_orient_matrix_UB_22 0.0229309091
_diffrn_orient_matrix_UB_23 -0.0358644836
_diffrn_orient_matrix_UB_31 -0.0021826776
_diffrn_orient_matrix_UB_32 -0.0707006699
_diffrn_orient_matrix_UB_33 -0.0133425566
_diffrn_radiation_monochromator 'Si(111) Bragg monochromator'
_diffrn_radiation_probe x-ray
_diffrn_radiation_type synchrotron
_diffrn_radiation_wavelength 0.410
_diffrn_reflns_av_R_equivalents 0.0111
_diffrn_reflns_av_unetI/netI 0.0189
_diffrn_reflns_Laue_measured_fraction_full 0.354
_diffrn_reflns_Laue_measured_fraction_max 0.229
_diffrn_reflns_limit_h_max 14
_diffrn_reflns_limit_h_min -13
_diffrn_reflns_limit_k_max 8
_diffrn_reflns_limit_k_min -8
_diffrn_reflns_limit_l_max 16
_diffrn_reflns_limit_l_min -16
_diffrn_reflns_number 2848
_diffrn_reflns_point_group_measured_fraction_full 0.354
_diffrn_reflns_point_group_measured_fraction_max 0.229
_diffrn_reflns_theta_full 14.241
_diffrn_reflns_theta_max 21.644
_diffrn_reflns_theta_min 2.255
_diffrn_source synchrotron
_diffrn_source_type 'ESRF EBS (Extremely Brilliant Source)'
_exptl_absorpt_coefficient_mu 0.055
_exptl_absorpt_correction_T_max 1.00000
_exptl_absorpt_correction_T_min 0.41187
_exptl_absorpt_correction_type multi-scan
_exptl_absorpt_process_details
;
 CrysAlisPro 1.171.42.58a (Rigaku Oxford Diffraction, 2022) Empirical 
 absorption correction using spherical harmonics, implemented in SCALE3 
 ABSPACK scaling algorithm.
;
_exptl_crystal_colour orange
_exptl_crystal_density_diffrn 2.024
_exptl_crystal_description plate
_exptl_crystal_F_000 384
_exptl_crystal_preparation
;
 For data collection the crystal was mounted in a diamond-anvil cell.
;
_refine_diff_density_max 0.460
_refine_diff_density_min -0.445
_refine_diff_density_rms 0.109
_refine_ls_extinction_method none
_refine_ls_goodness_of_fit_ref 1.117
_refine_ls_hydrogen_treatment constr
_refine_ls_matrix_type full
_refine_ls_number_parameters 128
_refine_ls_number_reflns 2848
_refine_ls_number_restraints 84
_refine_ls_restrained_S_all 1.103
_refine_ls_R_factor_all 0.0732
_refine_ls_R_factor_gt 0.0658
_refine_ls_shift/su_max 0.000
_refine_ls_shift/su_mean 0.000
_refine_ls_structure_factor_coef Fsqd
_refine_ls_weighting_details
;
 w=1/[\s^2^(Fo^2^)+(0.1616P)^2^] where P=(Fo^2^+2Fc^2^)/3
;
_refine_ls_weighting_scheme calc
_refine_ls_wR_factor_gt 0.2016
_refine_ls_wR_factor_ref 0.2116
_reflns_Friedel_coverage 0.000
_reflns_number_gt 2381
_reflns_number_total 2848
_reflns_threshold_expression 'I > 2\s(I)'
_cod_data_source_file d5sc00432b4.cif
_cod_data_source_block AZO_22p7GPa
_cod_depositor_comments 'Adding full bibliography for 1574311--1574352.cif.'
_cod_original_sg_symbol_H-M 'P 21/c'
_cod_database_code 1574320
_shelx_shelxl_version_number 2018/3
_shelx_space_group_comment
;
 The symmetry employed for this shelxl refinement is uniquely defined by the 
 following loop, which should always be used as a source of symmetry 
 information in preference to the above space-group names. They are only 
 intended as comments.
;

loop_
_space_group_symop_operation_xyz
'x, y, z'
'-x, y+1/2, -z+1/2'
'-x, -y, -z'
'x, -y-1/2, z-1/2'

loop_
_atom_site_label
_atom_site_type_symbol
_atom_site_fract_x
_atom_site_fract_y
_atom_site_fract_z
_atom_site_U_iso_or_equiv
_atom_site_adp_type
_atom_site_occupancy
_atom_site_site_symmetry_order
_atom_site_calc_flag
_atom_site_refinement_flags_posn
_atom_site_refinement_flags_adp
_atom_site_refinement_flags_occupancy
_atom_site_disorder_assembly
_atom_site_disorder_group
N1 N 0.4910(5) 0.1109(3) 0.5087(3) 0.0138(16) Uani 1 1 d . U . . .
C1 C 0.4210(6) 0.1424(4) 0.5857(4) 0.0143(16) Uani 1 1 d . U . . .
C2 C 0.3798(6) 0.3748(4) 0.5928(4) 0.0140(17) Uani 1 1 d . U . . .
H2 H 0.388613 0.500246 0.537916 0.017 Uiso 1 1 calc R U . . .
C3 C 0.3250(6) 0.4154(4) 0.6841(4) 0.0154(17) Uani 1 1 d . U . . .
H3 H 0.293742 0.568939 0.689128 0.018 Uiso 1 1 calc R U . . .
C4 C 0.3167(6) 0.2298(4) 0.7671(4) 0.0151(17) Uani 1 1 d . U . . .
H4 H 0.280413 0.260338 0.828899 0.018 Uiso 1 1 calc R U . . .
C5 C 0.3605(6) -0.0001(4) 0.7619(4) 0.0148(17) Uani 1 1 d . U . . .
H5 H 0.357444 -0.122125 0.822223 0.018 Uiso 1 1 calc R U . . .
C6 C 0.4085(6) -0.0462(4) 0.6668(4) 0.0145(17) Uani 1 1 d . U . . .
H6 H 0.432705 -0.203341 0.656415 0.017 Uiso 1 1 calc R U . . .
N2 N 0.9916(5) 0.1105(3) 0.9815(4) 0.0156(16) Uani 1 1 d . U . . .
C7 C 0.9216(6) 0.1390(4) 0.8348(4) 0.0136(17) Uani 1 1 d . U . . .
C8 C 0.9051(6) -0.0513(4) 0.7402(4) 0.0169(17) Uani 1 1 d . U . . .
H8 H 0.929248 -0.208664 0.774565 0.020 Uiso 1 1 calc R U . . .
C9 C 0.8533(6) -0.0055(4) 0.5966(4) 0.0141(18) Uani 1 1 d . U . . .
H9 H 0.842428 -0.129906 0.531633 0.017 Uiso 1 1 calc R U . . .
C10 C 0.8177(6) 0.2283(4) 0.5504(4) 0.0165(17) Uani 1 1 d . U . . .
H10 H 0.782085 0.261473 0.452742 0.020 Uiso 1 1 calc R U . . .
C11 C 0.8331(6) 0.4146(4) 0.6440(4) 0.0151(17) Uani 1 1 d . U . . .
H11 H 0.808142 0.571407 0.609108 0.018 Uiso 1 1 calc R U . . .
C12 C 0.8850(6) 0.3721(4) 0.7887(4) 0.0154(18) Uani 1 1 d . U . . .
H12 H 0.894923 0.497053 0.853029 0.018 Uiso 1 1 calc R U . . .

loop_
_atom_site_aniso_label
_atom_site_aniso_U_11
_atom_site_aniso_U_22
_atom_site_aniso_U_33
_atom_site_aniso_U_23
_atom_site_aniso_U_13
_atom_site_aniso_U_12
N1 0.010(5) 0.0155(10) 0.011(2) -0.0001(8) 0.001(3) 0.0025(11)
C1 0.014(5) 0.0142(9) 0.012(2) -0.0004(8) 0.004(3) 0.0002(12)
C2 0.011(5) 0.0148(10) 0.012(2) 0.0000(8) 0.002(3) 0.0004(12)
C3 0.016(5) 0.0135(10) 0.013(2) -0.0001(8) 0.003(3) 0.0014(13)
C4 0.014(5) 0.0158(10) 0.014(2) 0.0004(9) 0.004(3) 0.0018(13)
C5 0.011(5) 0.0148(10) 0.014(2) 0.0011(9) 0.002(3) 0.0007(13)
C6 0.012(5) 0.0140(9) 0.014(2) 0.0002(9) 0.002(3) 0.0003(13)
N2 0.015(5) 0.0150(10) 0.014(2) 0.0022(8) 0.004(3) 0.0021(11)
C7 0.011(5) 0.0148(10) 0.012(2) 0.0014(8) 0.002(3) 0.0006(12)
C8 0.019(5) 0.0135(9) 0.016(2) 0.0016(9) 0.007(3) 0.0001(13)
C9 0.009(6) 0.0153(10) 0.014(2) -0.0003(9) 0.001(4) -0.0003(13)
C10 0.016(5) 0.0161(10) 0.015(2) 0.0010(9) 0.005(3) 0.0001(14)
C11 0.014(5) 0.0141(10) 0.013(2) 0.0013(9) 0.002(3) 0.0013(13)
C12 0.014(6) 0.0145(10) 0.014(2) 0.0010(9) 0.004(4) 0.0011(13)

loop_
_atom_type_symbol
_atom_type_description
_atom_type_scat_dispersion_real
_atom_type_scat_dispersion_imag
_atom_type_scat_source
N N 0.0000 0.0000 'International Tables Vol C Tables 4.2.6.8 and 6.1.1.4'
C C 0.0006 0.0010 'International Tables Vol C Tables 4.2.6.8 and 6.1.1.4'
H H -0.0001 0.0005 'International Tables Vol C Tables 4.2.6.8 and 6.1.1.4'

loop_
_geom_angle_atom_site_label_1
_geom_angle_atom_site_label_2
_geom_angle_atom_site_label_3
_geom_angle
_geom_angle_site_symmetry_1
_geom_angle_site_symmetry_3
_geom_angle_publ_flag
N1 N1 C1 112.4(3) 3_656 . ?
C2 C1 C6 121.7(3) . . ?
C2 C1 N1 117.2(2) . . ?
C6 C1 N1 120.6(3) . . ?
C1 C2 C3 117.8(2) . . ?
C1 C2 H2 121.1 . . ?
C3 C2 H2 121.1 . . ?
C4 C3 C2 120.0(3) . . ?
C4 C3 H3 120.0 . . ?
C2 C3 H3 120.0 . . ?
C3 C4 C5 121.9(3) . . ?
C3 C4 H4 119.1 . . ?
C5 C4 H4 119.1 . . ?
C6 C5 C4 118.7(2) . . ?
C6 C5 H5 120.6 . . ?
C4 C5 H5 120.6 . . ?
C5 C6 C1 119.7(2) . . ?
C5 C6 H6 120.2 . . ?
C1 C6 H6 120.2 . . ?
N2 N2 C7 112.4(4) 3_757 . ?
C12 C7 N2 115.6(3) . . ?
C12 C7 C8 122.2(3) . . ?
N2 C7 C8 121.6(3) . . ?
C9 C8 C7 119.5(3) . . ?
C9 C8 H8 120.3 . . ?
C7 C8 H8 120.3 . . ?
C8 C9 C10 118.4(2) . . ?
C8 C9 H9 120.8 . . ?
C10 C9 H9 120.8 . . ?
C11 C10 C9 121.9(3) . . ?
C11 C10 H10 119.1 . . ?
C9 C10 H10 119.1 . . ?
C10 C11 C12 120.6(3) . . ?
C10 C11 H11 119.7 . . ?
C12 C11 H11 119.7 . . ?
C7 C12 C11 117.5(2) . . ?
C7 C12 H12 121.3 . . ?
C11 C12 H12 121.3 . . ?

loop_
_geom_bond_atom_site_label_1
_geom_bond_atom_site_label_2
_geom_bond_distance
_geom_bond_site_symmetry_2
_geom_bond_publ_flag
N1 N1 1.264(4) 3_656 ?
N1 C1 1.387(4) . ?
C1 C2 1.378(4) . ?
C1 C6 1.386(3) . ?
C2 C3 1.380(4) . ?
C2 H2 0.9300 . ?
C3 C4 1.368(3) . ?
C3 H3 0.9300 . ?
C4 C5 1.373(4) . ?
C4 H4 0.9300 . ?
C5 C6 1.361(4) . ?
C5 H5 0.9300 . ?
C6 H6 0.9300 . ?
N2 N2 1.262(4) 3_757 ?
N2 C7 1.383(6) . ?
C7 C12 1.368(4) . ?
C7 C8 1.390(4) . ?
C8 C9 1.364(5) . ?
C8 H8 0.9300 . ?
C9 C10 1.369(4) . ?
C9 H9 0.9300 . ?
C10 C11 1.369(4) . ?
C10 H10 0.9300 . ?
C11 C12 1.371(5) . ?
C11 H11 0.9300 . ?
C12 H12 0.9300 . ?

loop_
_geom_torsion_atom_site_label_1
_geom_torsion_atom_site_label_2
_geom_torsion_atom_site_label_3
_geom_torsion_atom_site_label_4
_geom_torsion
_geom_torsion_site_symmetry_1
_geom_torsion_site_symmetry_2
_geom_torsion_site_symmetry_3
_geom_torsion_site_symmetry_4
_geom_torsion_publ_flag
N1 N1 C1 C2 -170.8(6) 3_656 . . . ?
N1 N1 C1 C6 17.5(9) 3_656 . . . ?
C6 C1 C2 C3 0.0(9) . . . . ?
N1 C1 C2 C3 -171.6(5) . . . . ?
C1 C2 C3 C4 2.1(9) . . . . ?
C2 C3 C4 C5 -0.7(9) . . . . ?
C3 C4 C5 C6 -2.8(9) . . . . ?
C4 C5 C6 C1 4.8(8) . . . . ?
C2 C1 C6 C5 -3.5(9) . . . . ?
N1 C1 C6 C5 167.8(5) . . . . ?
N2 N2 C7 C12 171.6(5) 3_757 . . . ?
N2 N2 C7 C8 -16.9(8) 3_757 . . . ?
C12 C7 C8 C9 1.4(9) . . . . ?
N2 C7 C8 C9 -169.6(5) . . . . ?
C7 C8 C9 C10 -0.8(8) . . . . ?
C8 C9 C10 C11 0.2(8) . . . . ?
C9 C10 C11 C12 -0.2(8) . . . . ?
N2 C7 C12 C11 170.1(5) . . . . ?
C8 C7 C12 C11 -1.4(9) . . . . ?
C10 C11 C12 C7 0.8(8) . . . . ?
